data_7150706
loop_
_publ_author_name
'Cholewinski, Grzegorz'
'Chojnacki, Jaroslaw'
'Pikies, Jerzy'
'Rachon, Janusz'

_publ_section_title
;
 Synthesis and structural investigation of N-acyl selenophosphoramides
;
_journal_issue 19
_journal_name_full 'Organic &amp; Biomolecular Chemistry'
_journal_page_first 4095
_journal_page_last 4100
_journal_paper_doi 10.1039/b907641g
_journal_volume 7
_journal_year 2009
_chemical_compound_source 'synthesis as described'
_chemical_formula_moiety 'C12 H14 Cl1 O4 P1 Se1'
_chemical_formula_sum 'C12 H14 Cl O4 P Se'
_chemical_formula_weight 367.61
_chemical_name_common
;O-(p-chlorobenzoyl)-2-oxo-2-seleno-5,5-dimethyl-1,3,2-
dioxaphosphorinan
;
_chemical_name_systematic
;
O-(p-chlorobenzoyl)-2-oxo-2-seleno-5,5-dimethyl-1,3,2-dioxaphosphorinan
;
_space_group_IT_number 14
_symmetry_cell_setting monoclinic
_symmetry_Int_Tables_number 14
_symmetry_space_group_name_Hall '-P 2ybc'
_symmetry_space_group_name_H-M 'P 1 21/c 1'
_atom_sites_solution_hydrogens geom
_atom_sites_solution_primary direct
_atom_sites_solution_secondary difmap
_audit_conform_dict_location ftp://ftp.iucr.org/pub/cif_core.dic
_audit_conform_dict_name cif_core.dic
_audit_conform_dict_version 2.3
_audit_creation_date 2008-09-05T08:48:14-00:00
_audit_creation_method 'WinGX routine CIF_UPDATE'
_cell_angle_alpha 90.00
_cell_angle_beta 91.581(2)
_cell_angle_gamma 90.00
_cell_formula_units_Z 4
_cell_length_a 10.9640(2)
_cell_length_b 15.2200(3)
_cell_length_c 8.8822(2)
_cell_measurement_reflns_used 8854
_cell_measurement_temperature 120(2)
_cell_measurement_theta_max 32.3584
_cell_measurement_theta_min 2.2854
_cell_measurement_wavelength 0.71073
_cell_volume 1481.63(5)
_computing_cell_refinement
;
CrysAlis RED, Oxford Diffraction Ltd.,
Version 1.171.32.29 (release 10-06-2008 CrysAlis171 .NET)
(compiled Jun 10 2008,16:49:55)
;
_computing_data_collection
;
CrysAlis CCD, Oxford Diffraction Ltd.,
Version 1.171.32.29 (release 10-06-2008 CrysAlis171 .NET)
(compiled Jun 10 2008,16:49:55)
;
_computing_data_reduction
;
CrysAlis RED, Oxford Diffraction Ltd.,
Version 1.171.32.29 (release 10-06-2008 CrysAlis171 .NET)
(compiled Jun 10 2008,16:49:55)
;
_computing_molecular_graphics 'Ortep-3 for Windows (Farrugia, 1997)'
_computing_publication_material 'WinGX publication routines (Farrugia, 1999)'
_computing_structure_refinement 'SHELXL-97 (Sheldrick, 2008)'
_computing_structure_solution 'SHELXS-97 (Sheldrick, 2008)'
_diffrn_ambient_temperature 120(2)
_diffrn_detector_area_resol_mean 8.1883
_diffrn_measured_fraction_theta_full 0.999
_diffrn_measured_fraction_theta_max 0.999
_diffrn_measurement_device '4-axis \k geometry diffractometer'
_diffrn_measurement_device_type 'KM4CCD, Oxford Diffraction'
_diffrn_measurement_method '\w scans, 0.75 deg width'
_diffrn_orient_matrix_UB_11 0.0653667595
_diffrn_orient_matrix_UB_12 -0.0092422559
_diffrn_orient_matrix_UB_13 -0.0334782714
_diffrn_orient_matrix_UB_21 0.0114914144
_diffrn_orient_matrix_UB_22 0.0456538953
_diffrn_orient_matrix_UB_23 -0.0089164059
_diffrn_orient_matrix_UB_31 0.0444787432
_diffrn_orient_matrix_UB_32 0.0017667937
_diffrn_orient_matrix_UB_33 0.0547036699
_diffrn_radiation_monochromator graphite
_diffrn_radiation_probe x-ray
_diffrn_radiation_type MoK\a
_diffrn_radiation_wavelength 0.71073
_diffrn_reflns_av_R_equivalents 0.0214
_diffrn_reflns_av_unetI/netI 0.0191
_diffrn_reflns_limit_h_max 14
_diffrn_reflns_limit_h_min -12
_diffrn_reflns_limit_k_max 20
_diffrn_reflns_limit_k_min -20
_diffrn_reflns_limit_l_max 11
_diffrn_reflns_limit_l_min -11
_diffrn_reflns_number 12763
_diffrn_reflns_theta_full 28
_diffrn_reflns_theta_max 28
_diffrn_reflns_theta_min 2.29
_exptl_absorpt_coefficient_mu 2.828
_exptl_absorpt_correction_T_max 0.73
_exptl_absorpt_correction_T_min 0.3952
_exptl_absorpt_correction_type multi-scan
_exptl_absorpt_process_details
;
CrysAlis RED, Oxford Diffraction Ltd.,
Version 1.171.32.29 (release 10-06-2008 CrysAlis171 .NET)
(compiled Jun 10 2008,16:49:55)
Empirical absorption correction using spherical harmonics,
implemented in SCALE3 ABSPACK scaling algorithm.
;
_exptl_crystal_colour colourless
_exptl_crystal_density_diffrn 1.648
_exptl_crystal_density_method 'not measured'
_exptl_crystal_description prism
_exptl_crystal_F_000 736
_exptl_crystal_size_max 0.36
_exptl_crystal_size_mid 0.31
_exptl_crystal_size_min 0.11
_refine_diff_density_max 1.094
_refine_diff_density_min -0.284
_refine_diff_density_rms 0.107
_refine_ls_extinction_method none
_refine_ls_goodness_of_fit_ref 1.104
_refine_ls_hydrogen_treatment constr
_refine_ls_matrix_type full
_refine_ls_number_parameters 174
_refine_ls_number_reflns 3578
_refine_ls_number_restraints 0
_refine_ls_restrained_S_all 1.104
_refine_ls_R_factor_all 0.0364
_refine_ls_R_factor_gt 0.0289
_refine_ls_shift/su_max 0.001
_refine_ls_shift/su_mean 0
_refine_ls_structure_factor_coef Fsqd
_refine_ls_weighting_details 'calc w=1/[\s^2^(Fo^2^)+(0.0497P)^2^+0.0000P] where P=(Fo^2^+2Fc^2^)/3'
_refine_ls_weighting_scheme calc
_refine_ls_wR_factor_gt 0.0751
_refine_ls_wR_factor_ref 0.0773
_reflns_number_gt 2992
_reflns_number_total 3578
_reflns_threshold_expression >2sigma(I)
_cod_data_source_file b907641g.txt
_cod_data_source_block 6c
_cod_database_code 7150706

loop_
_symmetry_equiv_pos_as_xyz
'x, y, z'
'-x, y+1/2, -z+1/2'
'-x, -y, -z'
'x, -y-1/2, z-1/2'

loop_
_atom_site_label
_atom_site_type_symbol
_atom_site_fract_x
_atom_site_fract_y
_atom_site_fract_z
_atom_site_U_iso_or_equiv
_atom_site_adp_type
_atom_site_occupancy
_atom_site_symmetry_multiplicity
_atom_site_calc_flag
_atom_site_refinement_flags
_atom_site_disorder_assembly
_atom_site_disorder_group
Se1 Se 0.586058(19) 0.079194(13) 0.62007(2) 0.02642(8) Uani 1 1 d . . .
P1 P 0.60718(4) 0.11150(3) 0.84296(5) 0.01779(11) Uani 1 1 d . . .
Cl1 Cl -0.00927(5) 0.35502(4) 1.16822(7) 0.04388(16) Uani 1 1 d . . .
O3 O 0.48943(11) 0.15817(8) 0.91886(14) 0.0202(3) Uani 1 1 d . . .
O4 O 0.50095(12) 0.28428(9) 0.78551(15) 0.0252(3) Uani 1 1 d . . .
O1 O 0.71744(11) 0.17395(8) 0.88213(14) 0.0199(3) Uani 1 1 d . . .
O2 O 0.62165(11) 0.02994(8) 0.95106(14) 0.0201(3) Uani 1 1 d . . .
C1 C 0.75110(17) 0.18797(12) 1.0421(2) 0.0206(4) Uani 1 1 d . . .
H1A H 0.6852 0.2208 1.0913 0.025 Uiso 1 1 calc R . .
H1B H 0.8264 0.2237 1.0497 0.025 Uiso 1 1 calc R . .
C2 C 0.77189(17) 0.10086(12) 1.1233(2) 0.0197(4) Uani 1 1 d . . .
C3 C 0.65529(17) 0.04682(12) 1.1098(2) 0.0205(4) Uani 1 1 d . . .
H3A H 0.6672 -0.0098 1.1631 0.025 Uiso 1 1 calc R . .
H3B H 0.5882 0.0788 1.1583 0.025 Uiso 1 1 calc R . .
C4 C 0.87796(17) 0.05057(14) 1.0549(2) 0.0271(4) Uani 1 1 d . . .
H4A H 0.9531 0.0851 1.0669 0.041 Uiso 1 1 calc R . .
H4B H 0.8603 0.0404 0.9475 0.041 Uiso 1 1 calc R . .
H4C H 0.8883 -0.0060 1.1063 0.041 Uiso 1 1 calc R . .
C5 C 0.79916(19) 0.11991(14) 1.2893(2) 0.0276(4) Uani 1 1 d . . .
H5A H 0.7315 0.1534 1.3309 0.041 Uiso 1 1 calc R . .
H5B H 0.8746 0.1542 1.2996 0.041 Uiso 1 1 calc R . .
H5C H 0.8089 0.0644 1.3443 0.041 Uiso 1 1 calc R . .
C6 C 0.44790(17) 0.24015(12) 0.87461(19) 0.0194(4) Uani 1 1 d . . .
C7 C 0.33378(16) 0.26496(12) 0.9486(2) 0.0211(4) Uani 1 1 d . . .
C8 C 0.29168(18) 0.35050(13) 0.9269(2) 0.0270(4) Uani 1 1 d . . .
H8 H 0.3361 0.3900 0.8663 0.032 Uiso 1 1 calc R . .
C9 C 0.18586(18) 0.37839(14) 0.9929(3) 0.0318(5) Uani 1 1 d . . .
H9 H 0.1569 0.4366 0.9779 0.038 Uiso 1 1 calc R . .
C10 C 0.12271(18) 0.31980(15) 1.0813(2) 0.0304(5) Uani 1 1 d . . .
C11 C 0.16258(18) 0.23460(14) 1.1034(2) 0.0292(4) Uani 1 1 d . . .
H11 H 0.1174 0.1953 1.1635 0.035 Uiso 1 1 calc R . .
C12 C 0.26902(17) 0.20686(13) 1.0373(2) 0.0243(4) Uani 1 1 d . . .
H12 H 0.2976 0.1485 1.0524 0.029 Uiso 1 1 calc R . .

loop_
_atom_site_aniso_label
_atom_site_aniso_U_11
_atom_site_aniso_U_22
_atom_site_aniso_U_33
_atom_site_aniso_U_23
_atom_site_aniso_U_13
_atom_site_aniso_U_12
Se1 0.03757(14) 0.02175(12) 0.02001(12) -0.00308(7) 0.00173(8) -0.00056(8)
P1 0.0200(2) 0.0138(2) 0.0197(2) 0.00018(17) 0.00323(17) -0.00113(17)
Cl1 0.0243(3) 0.0537(4) 0.0540(4) -0.0265(3) 0.0075(2) 0.0015(2)
O3 0.0215(6) 0.0162(6) 0.0230(7) 0.0013(5) 0.0036(5) 0.0008(5)
O4 0.0274(7) 0.0191(7) 0.0294(7) 0.0049(5) 0.0059(6) 0.0001(5)
O1 0.0222(6) 0.0175(6) 0.0200(6) 0.0023(5) 0.0018(5) -0.0033(5)
O2 0.0238(6) 0.0133(6) 0.0232(7) 0.0007(5) 0.0039(5) -0.0017(5)
C1 0.0245(9) 0.0175(9) 0.0199(9) -0.0003(7) 0.0000(7) -0.0033(7)
C2 0.0211(9) 0.0176(8) 0.0205(9) 0.0020(7) 0.0035(7) 0.0027(7)
C3 0.0242(9) 0.0173(8) 0.0202(9) 0.0034(7) 0.0058(7) 0.0006(7)
C4 0.0219(9) 0.0280(10) 0.0315(11) -0.0002(8) 0.0035(8) 0.0068(8)
C5 0.0326(11) 0.0264(11) 0.0236(10) 0.0016(8) -0.0008(8) 0.0033(8)
C6 0.0231(9) 0.0160(8) 0.0190(9) -0.0015(7) -0.0029(7) -0.0032(7)
C7 0.0203(9) 0.0215(9) 0.0216(9) -0.0040(7) -0.0016(7) -0.0009(7)
C8 0.0270(10) 0.0199(10) 0.0340(11) -0.0034(8) 0.0019(8) 0.0001(8)
C9 0.0288(11) 0.0230(11) 0.0434(13) -0.0120(9) -0.0014(9) 0.0031(8)
C10 0.0191(9) 0.0387(12) 0.0333(11) -0.0174(9) 0.0007(8) 0.0014(8)
C11 0.0226(10) 0.0362(12) 0.0289(11) -0.0022(9) 0.0019(8) -0.0053(8)
C12 0.0234(9) 0.0231(9) 0.0266(10) 0.0000(8) 0.0005(7) -0.0013(8)

loop_
_atom_type_symbol
_atom_type_description
_atom_type_scat_dispersion_real
_atom_type_scat_dispersion_imag
_atom_type_scat_source
C C 0.0033 0.0016 'International Tables Vol C Tables 4.2.6.8 and 6.1.1.4'
H H 0.0000 0.0000 'International Tables Vol C Tables 4.2.6.8 and 6.1.1.4'
Cl Cl 0.1484 0.1585 'International Tables Vol C Tables 4.2.6.8 and 6.1.1.4'
O O 0.0106 0.0060 'International Tables Vol C Tables 4.2.6.8 and 6.1.1.4'
P P 0.1023 0.0942 'International Tables Vol C Tables 4.2.6.8 and 6.1.1.4'
Se Se -0.0929 2.2259 'International Tables Vol C Tables 4.2.6.8 and 6.1.1.4'

loop_
_geom_angle_atom_site_label_1
_geom_angle_atom_site_label_2
_geom_angle_atom_site_label_3
_geom_angle
_geom_angle_site_symmetry_1
_geom_angle_site_symmetry_3
_geom_angle_publ_flag
O1 P1 O2 106.16(7) . . ?
O1 P1 O3 104.93(7) . . ?
O2 P1 O3 99.12(7) . . ?
O1 P1 Se1 115.20(5) . . ?
O2 P1 Se1 114.03(5) . . ?
O3 P1 Se1 115.69(5) . . ?
C6 O3 P1 122.19(11) . . ?
C1 O1 P1 118.18(10) . . ?
C3 O2 P1 117.74(10) . . ?
O1 C1 C2 111.15(14) . . ?
O1 C1 H1A 109.4 . . ?
C2 C1 H1A 109.4 . . ?
O1 C1 H1B 109.4 . . ?
C2 C1 H1B 109.4 . . ?
H1A C1 H1B 108.0 . . ?
C3 C2 C1 108.58(15) . . ?
C3 C2 C5 108.70(15) . . ?
C1 C2 C5 108.38(15) . . ?
C3 C2 C4 110.12(16) . . ?
C1 C2 C4 110.62(15) . . ?
C5 C2 C4 110.37(16) . . ?
O2 C3 C2 110.95(14) . . ?
O2 C3 H3A 109.4 . . ?
C2 C3 H3A 109.4 . . ?
O2 C3 H3B 109.4 . . ?
C2 C3 H3B 109.4 . . ?
H3A C3 H3B 108.0 . . ?
C2 C4 H4A 109.5 . . ?
C2 C4 H4B 109.5 . . ?
H4A C4 H4B 109.5 . . ?
C2 C4 H4C 109.5 . . ?
H4A C4 H4C 109.5 . . ?
H4B C4 H4C 109.5 . . ?
C2 C5 H5A 109.5 . . ?
C2 C5 H5B 109.5 . . ?
H5A C5 H5B 109.5 . . ?
C2 C5 H5C 109.5 . . ?
H5A C5 H5C 109.5 . . ?
H5B C5 H5C 109.5 . . ?
O4 C6 O3 122.07(17) . . ?
O4 C6 C7 125.56(17) . . ?
O3 C6 C7 112.36(15) . . ?
C12 C7 C8 119.99(18) . . ?
C12 C7 C6 122.72(17) . . ?
C8 C7 C6 117.29(17) . . ?
C9 C8 C7 120.51(19) . . ?
C9 C8 H8 119.7 . . ?
C7 C8 H8 119.7 . . ?
C8 C9 C10 118.8(2) . . ?
C8 C9 H9 120.6 . . ?
C10 C9 H9 120.6 . . ?
C11 C10 C9 121.57(19) . . ?
C11 C10 Cl1 119.30(17) . . ?
C9 C10 Cl1 119.13(17) . . ?
C10 C11 C12 119.50(19) . . ?
C10 C11 H11 120.2 . . ?
C12 C11 H11 120.2 . . ?
C11 C12 C7 119.65(18) . . ?
C11 C12 H12 120.2 . . ?
C7 C12 H12 120.2 . . ?

loop_
_geom_bond_atom_site_label_1
_geom_bond_atom_site_label_2
_geom_bond_distance
_geom_bond_site_symmetry_2
_geom_bond_publ_flag
Se1 P1 2.0469(5) . ?
P1 O1 1.5693(13) . ?
P1 O2 1.5747(13) . ?
P1 O3 1.6352(13) . ?
Cl1 C10 1.743(2) . ?
O3 C6 1.382(2) . ?
O4 C6 1.200(2) . ?
O1 C1 1.473(2) . ?
O2 C3 1.470(2) . ?
C1 C2 1.524(2) . ?
C1 H1A 0.9900 . ?
C1 H1B 0.9900 . ?
C2 C3 1.522(3) . ?
C2 C5 1.525(3) . ?
C2 C4 1.532(2) . ?
C3 H3A 0.9900 . ?
C3 H3B 0.9900 . ?
C4 H4A 0.9800 . ?
C4 H4B 0.9800 . ?
C4 H4C 0.9800 . ?
C5 H5A 0.9800 . ?
C5 H5B 0.9800 . ?
C5 H5C 0.9800 . ?
C6 C7 1.478(3) . ?
C7 C12 1.392(3) . ?
C7 C8 1.393(3) . ?
C8 C9 1.381(3) . ?
C8 H8 0.9500 . ?
C9 C10 1.386(3) . ?
C9 H9 0.9500 . ?
C10 C11 1.381(3) . ?
C11 C12 1.387(3) . ?
C11 H11 0.9500 . ?
C12 H12 0.9500 . ?

loop_
_geom_torsion_atom_site_label_1
_geom_torsion_atom_site_label_2
_geom_torsion_atom_site_label_3
_geom_torsion_atom_site_label_4
_geom_torsion
_geom_torsion_site_symmetry_1
_geom_torsion_site_symmetry_2
_geom_torsion_site_symmetry_3
_geom_torsion_site_symmetry_4
_geom_torsion_publ_flag
O1 P1 O3 C6 62.67(14) . . . . ?
O2 P1 O3 C6 172.21(13) . . . . ?
Se1 P1 O3 C6 -65.46(13) . . . . ?
O2 P1 O1 C1 -42.56(14) . . . . ?
O3 P1 O1 C1 61.79(13) . . . . ?
Se1 P1 O1 C1 -169.79(10) . . . . ?
O1 P1 O2 C3 43.25(13) . . . . ?
O3 P1 O2 C3 -65.31(12) . . . . ?
Se1 P1 O2 C3 171.17(10) . . . . ?
P1 O1 C1 C2 53.56(18) . . . . ?
O1 C1 C2 C3 -58.92(18) . . . . ?
O1 C1 C2 C5 -176.84(14) . . . . ?
O1 C1 C2 C4 62.03(19) . . . . ?
P1 O2 C3 C2 -54.98(17) . . . . ?
C1 C2 C3 O2 59.72(19) . . . . ?
C5 C2 C3 O2 177.43(14) . . . . ?
C4 C2 C3 O2 -61.54(19) . . . . ?
P1 O3 C6 O4 -5.3(2) . . . . ?
P1 O3 C6 C7 174.56(12) . . . . ?
O4 C6 C7 C12 172.24(18) . . . . ?
O3 C6 C7 C12 -7.6(2) . . . . ?
O4 C6 C7 C8 -7.9(3) . . . . ?
O3 C6 C7 C8 172.27(15) . . . . ?
C12 C7 C8 C9 0.0(3) . . . . ?
C6 C7 C8 C9 -179.83(18) . . . . ?
C7 C8 C9 C10 0.2(3) . . . . ?
C8 C9 C10 C11 -0.6(3) . . . . ?
C8 C9 C10 Cl1 178.71(15) . . . . ?
C9 C10 C11 C12 0.8(3) . . . . ?
Cl1 C10 C11 C12 -178.56(15) . . . . ?
C10 C11 C12 C7 -0.5(3) . . . . ?
C8 C7 C12 C11 0.1(3) . . . . ?
C6 C7 C12 C11 179.97(18) . . . . ?
